data_4088805
loop_
_publ_author_name
'Chu, Wan-Yi'
'Gilbert-Wilson, Ryan'
'Rauchfuss, Thomas B.'
'van Gastel, Maurice'
'Neese, Frank'

_publ_section_title
;
 Cobalt Phosphino-\a-Iminopyridine-Catalyzed Hydrofunctionalization of
 Alkenes: Catalyst Development and Mechanistic Analysis
;
_journal_issue 17
_journal_name_full Organometallics
_journal_page_first 2900
_journal_paper_doi 10.1021/acs.organomet.6b00457
_journal_volume 35
_journal_year 2016
_chemical_formula_moiety 'C27 H25 Cl2 Co N2 P'
_chemical_formula_sum 'C27 H25 Cl2 Co N2 P'
_chemical_formula_weight 538.29
_space_group_crystal_system monoclinic
_space_group_IT_number 14
_space_group_name_Hall '-P 2ybc'
_space_group_name_H-M_alt 'P 1 21/c 1'
_atom_sites_solution_hydrogens geom
_audit_creation_date 2015-11-24
_audit_creation_method
; 
Olex2 1.2 
(compiled 2015.09.30 svn.r3233 for OlexSys, GUI svn.r5103) 
;
_cell_angle_alpha 90
_cell_angle_beta 92.1790(10)
_cell_angle_gamma 90
_cell_formula_units_Z 4
_cell_length_a 7.7546(2)
_cell_length_b 16.1363(5)
_cell_length_c 19.3417(7)
_cell_measurement_reflns_used 9889
_cell_measurement_temperature 100(2)
_cell_measurement_theta_max 27.12
_cell_measurement_theta_min 2.46
_cell_volume 2418.49(13)
_computing_cell_refinement 'SAINT v8.34A (Bruker, 2013)'
_computing_data_collection 'APEX2 V2013.10-0 (Bruker, 2013)'
_computing_data_reduction 'SAINT v8.34A (Bruker, 2013)'
_computing_molecular_graphics 'Olex2 (Dolomanov et al., 2009)'
_computing_publication_material 'Olex2 (Dolomanov et al., 2009)'
_computing_structure_refinement 'ShelXL (Sheldrick, 2015)'
_computing_structure_solution 'olex2.solve (Bourhis et al., 2015)'
_diffrn_ambient_temperature 100.01
_diffrn_detector 'Bruker APEXII CCD area detector'
_diffrn_detector_type 'CCD area detector'
_diffrn_measured_fraction_theta_full 0.999
_diffrn_measured_fraction_theta_max 0.999
_diffrn_measurement_device 'kappa diffractometer'
_diffrn_measurement_device_type 'Bruker Kappa/ApexII CCD'
_diffrn_measurement_method 'profile data from \f and \w scans'
_diffrn_radiation_monochromator graphite
_diffrn_radiation_probe x-ray
_diffrn_radiation_type MoK\a
_diffrn_radiation_wavelength 0.71073
_diffrn_reflns_av_R_equivalents 0.0369
_diffrn_reflns_av_unetI/netI 0.0247
_diffrn_reflns_Laue_measured_fraction_full 0.999
_diffrn_reflns_Laue_measured_fraction_max 0.999
_diffrn_reflns_limit_h_max 9
_diffrn_reflns_limit_h_min -9
_diffrn_reflns_limit_k_max 20
_diffrn_reflns_limit_k_min -20
_diffrn_reflns_limit_l_max 24
_diffrn_reflns_limit_l_min -24
_diffrn_reflns_number 27968
_diffrn_reflns_point_group_measured_fraction_full 0.999
_diffrn_reflns_point_group_measured_fraction_max 0.999
_diffrn_reflns_theta_full 26.000
_diffrn_reflns_theta_max 27.130
_diffrn_reflns_theta_min 2.524
_diffrn_source 'fine-focus sealed X-ray tube'
_diffrn_source_target Mo
_diffrn_source_type 'Siemens fine-focus sealed tube'
_diffrn_standards_number 0
_exptl_absorpt_coefficient_mu 1.016
_exptl_absorpt_correction_T_max 0.9255
_exptl_absorpt_correction_T_min 0.8475
_exptl_absorpt_correction_type integration
_exptl_absorpt_process_details
; 
SADABS-2012/1 (Bruker,2012) was used for absorption correction. 
wR2(int) was 0.0619 before and 0.0481 after correction. 
The Ratio of minimum to maximum transmission is 0.9157. 
The \l/2 correction factor is 0.0015. 
;
_exptl_crystal_colour red
_exptl_crystal_colour_primary red
_exptl_crystal_density_diffrn 1.478
_exptl_crystal_description prism
_exptl_crystal_F_000 1108
_exptl_crystal_preparation
; 
The data crystal was mounted using oil (Parantone-N, Exxon) to a 
0.3 mm cryo-loop (Hampton Research) with the (1 -4 3) scattering 
planes roughly normal to the spindle axis.  
;
_exptl_crystal_size_max 0.233
_exptl_crystal_size_mid 0.225
_exptl_crystal_size_min 0.136
_refine_diff_density_max 1.045
_refine_diff_density_min -0.372
_refine_diff_density_rms 0.087
_refine_ls_extinction_method none
_refine_ls_goodness_of_fit_ref 1.070
_refine_ls_hydrogen_treatment constr
_refine_ls_matrix_type full
_refine_ls_number_parameters 298
_refine_ls_number_reflns 5337
_refine_ls_number_restraints 0
_refine_ls_restrained_S_all 1.070
_refine_ls_R_factor_all 0.0481
_refine_ls_R_factor_gt 0.0394
_refine_ls_shift/su_max 0.001
_refine_ls_shift/su_mean 0.000
_refine_ls_structure_factor_coef Fsqd
_refine_ls_weighting_details 'w=1/[\s^2^(Fo^2^)+(0.0457P)^2^+4.5161P] where P=(Fo^2^+2Fc^2^)/3'
_refine_ls_weighting_scheme calc
_refine_ls_wR_factor_gt 0.0995
_refine_ls_wR_factor_ref 0.1043
_reflns_Friedel_coverage 0.000
_reflns_number_gt 4675
_reflns_number_total 5337
_reflns_threshold_expression 'I > 2\s(I)'
_cod_data_source_file om6b00457_si_004.cif
_cod_data_source_block CoCl2(Ph2PC3NPhpy)
_cod_database_code 4088805
_shelx_space_group_comment
; 
The symmetry employed for this shelxl refinement is uniquely defined 
by the following loop, which should always be used as a source of 
symmetry information in preference to the above space-group names. 
They are only intended as comments. 
;
_shelx_estimated_absorpt_t_max 0.874
_shelx_estimated_absorpt_t_min 0.798
_olex2_refinement_description
; 
1. Fixed Uiso 
 At 1.2 times of: 
  All C(H) groups, All C(H,H) groups 
2.a Secondary CH2 refined with riding coordinates: 
 C13(H13A,H13B), C14(H14A,H14B), C15(H15A,H15B) 
2.b Aromatic/amide H refined with riding coordinates: 
 C1(H1), C2(H2), C3(H3), C4(H4), C8(H8), C9(H9), C10(H10), C11(H11), C12(H12), 
 C17(H17), C18(H18), C19(H19), C20(H20), C21(H21), C23(H23), C24(H24), 
C25(H25), C26(H26), C27(H27) 
;
_shelx_shelxl_version_number 2014/7
_olex2_submission_special_instructions 'No special instructions were received'

loop_
_space_group_symop_operation_xyz
'x, y, z'
'-x, y+1/2, -z+1/2'
'-x, -y, -z'
'x, -y-1/2, z-1/2'

loop_
_atom_site_label
_atom_site_type_symbol
_atom_site_fract_x
_atom_site_fract_y
_atom_site_fract_z
_atom_site_U_iso_or_equiv
_atom_site_adp_type
_atom_site_occupancy
_atom_site_site_symmetry_order
_atom_site_calc_flag
_atom_site_refinement_flags_posn
Co1 Co 0.11975(4) 0.68982(2) 0.27090(2) 0.01311(10) Uani 1 1 d .
Cl1 Cl 0.37622(8) 0.63118(4) 0.23944(3) 0.02135(15) Uani 1 1 d .
Cl2 Cl -0.08030(9) 0.65204(4) 0.18868(3) 0.02308(15) Uani 1 1 d .
P1 P 0.09560(8) 0.61059(4) 0.37569(3) 0.01327(14) Uani 1 1 d .
N1 N 0.2189(3) 0.81016(12) 0.27904(11) 0.0141(4) Uani 1 1 d .
N2 N -0.0775(3) 0.76080(12) 0.32483(11) 0.0139(4) Uani 1 1 d .
C1 C 0.3600(3) 0.83664(16) 0.24798(13) 0.0182(5) Uani 1 1 d .
H1 H 0.4227 0.7983 0.2214 0.022 Uiso 1 1 calc R
C2 C 0.4184(3) 0.91775(17) 0.25296(15) 0.0222(6) Uani 1 1 d .
H2 H 0.5161 0.9351 0.2285 0.027 Uiso 1 1 calc R
C3 C 0.3322(3) 0.97272(16) 0.29396(14) 0.0203(5) Uani 1 1 d .
H3 H 0.3717 1.0282 0.2993 0.024 Uiso 1 1 calc R
C4 C 0.1868(3) 0.94580(15) 0.32743(13) 0.0177(5) Uani 1 1 d .
H4 H 0.1261 0.9824 0.3563 0.021 Uiso 1 1 calc R
C5 C 0.1319(3) 0.86478(15) 0.31806(12) 0.0135(5) Uani 1 1 d .
C6 C -0.0302(3) 0.83293(15) 0.34603(12) 0.0137(5) Uani 1 1 d .
C7 C -0.1236(3) 0.88629(15) 0.39508(13) 0.0152(5) Uani 1 1 d .
C8 C -0.2177(3) 0.95535(16) 0.37289(14) 0.0194(5) Uani 1 1 d .
H8 H -0.2279 0.9684 0.3250 0.023 Uiso 1 1 calc R
C9 C -0.2966(4) 1.00507(17) 0.42080(15) 0.0246(6) Uani 1 1 d .
H9 H -0.3622 1.0519 0.4058 0.030 Uiso 1 1 calc R
C10 C -0.2796(4) 0.98635(17) 0.49034(14) 0.0226(6) Uani 1 1 d .
H10 H -0.3329 1.0211 0.5230 0.027 Uiso 1 1 calc R
C11 C -0.1877(4) 0.91883(17) 0.51310(14) 0.0227(6) Uani 1 1 d .
H11 H -0.1779 0.9066 0.5611 0.027 Uiso 1 1 calc R
C12 C -0.1084(3) 0.86815(16) 0.46563(13) 0.0186(5) Uani 1 1 d .
H12 H -0.0440 0.8212 0.4812 0.022 Uiso 1 1 calc R
C13 C -0.2473(3) 0.72750(15) 0.34266(14) 0.0167(5) Uani 1 1 d .
H13A H -0.2993 0.6991 0.3016 0.020 Uiso 1 1 calc R
H13B H -0.3237 0.7743 0.3540 0.020 Uiso 1 1 calc R
C14 C -0.2412(3) 0.66739(16) 0.40283(14) 0.0191(5) Uani 1 1 d .
H14A H -0.3606 0.6501 0.4120 0.023 Uiso 1 1 calc R
H14B H -0.1951 0.6969 0.4444 0.023 Uiso 1 1 calc R
C15 C -0.1321(3) 0.58945(16) 0.39256(14) 0.0183(5) Uani 1 1 d .
H15A H -0.1834 0.5574 0.3533 0.022 Uiso 1 1 calc R
H15B H -0.1374 0.5545 0.4345 0.022 Uiso 1 1 calc R
C16 C 0.1814(3) 0.66562(15) 0.45169(13) 0.0149(5) Uani 1 1 d .
C17 C 0.3094(3) 0.72501(15) 0.44203(13) 0.0171(5) Uani 1 1 d .
H17 H 0.3544 0.7323 0.3974 0.021 Uiso 1 1 calc R
C18 C 0.3723(3) 0.77400(16) 0.49737(14) 0.0208(5) Uani 1 1 d .
H18 H 0.4600 0.8139 0.4905 0.025 Uiso 1 1 calc R
C19 C 0.3056(4) 0.76359(17) 0.56171(15) 0.0246(6) Uani 1 1 d .
H19 H 0.3461 0.7972 0.5992 0.030 Uiso 1 1 calc R
C20 C 0.1792(4) 0.70401(18) 0.57213(14) 0.0233(6) Uani 1 1 d .
H20 H 0.1352 0.6966 0.6169 0.028 Uiso 1 1 calc R
C21 C 0.1173(3) 0.65547(16) 0.51750(13) 0.0190(5) Uani 1 1 d .
H21 H 0.0308 0.6151 0.5250 0.023 Uiso 1 1 calc R
C22 C 0.1866(3) 0.50669(14) 0.38026(13) 0.0147(5) Uani 1 1 d .
C23 C 0.3160(3) 0.48304(16) 0.42807(13) 0.0198(5) Uani 1 1 d .
H23 H 0.3626 0.5226 0.4601 0.024 Uiso 1 1 calc R
C24 C 0.3774(3) 0.40278(16) 0.42947(13) 0.0192(5) Uani 1 1 d .
H24 H 0.4675 0.3875 0.4616 0.023 Uiso 1 1 calc R
C25 C 0.3064(3) 0.34355(15) 0.38315(13) 0.0182(5) Uani 1 1 d .
H25 H 0.3446 0.2876 0.3851 0.022 Uiso 1 1 calc R
C26 C 0.1799(4) 0.36786(17) 0.33448(14) 0.0213(5) Uani 1 1 d .
H26 H 0.1332 0.3285 0.3024 0.026 Uiso 1 1 calc R
C27 C 0.1223(3) 0.44744(17) 0.33228(13) 0.0192(5) Uani 1 1 d .
H27 H 0.0377 0.4633 0.2980 0.023 Uiso 1 1 calc R

loop_
_atom_site_aniso_label
_atom_site_aniso_U_11
_atom_site_aniso_U_22
_atom_site_aniso_U_33
_atom_site_aniso_U_23
_atom_site_aniso_U_13
_atom_site_aniso_U_12
Co1 0.01606(17) 0.01020(16) 0.01310(17) -0.00093(12) 0.00092(12) 0.00048(12)
Cl1 0.0197(3) 0.0171(3) 0.0275(3) -0.0031(2) 0.0054(2) 0.0041(2)
Cl2 0.0273(3) 0.0208(3) 0.0207(3) -0.0051(2) -0.0046(3) -0.0024(3)
P1 0.0148(3) 0.0112(3) 0.0138(3) -0.0002(2) 0.0005(2) 0.0002(2)
N1 0.0158(10) 0.0126(9) 0.0138(10) -0.0007(8) 0.0008(8) 0.0016(8)
N2 0.0145(10) 0.0120(9) 0.0150(10) 0.0021(8) -0.0004(8) 0.0013(8)
C1 0.0177(12) 0.0194(12) 0.0175(12) -0.0004(10) 0.0029(10) 0.0019(10)
C2 0.0180(12) 0.0207(13) 0.0285(14) 0.0020(11) 0.0078(10) -0.0036(10)
C3 0.0207(13) 0.0158(12) 0.0243(14) 0.0000(10) 0.0000(10) -0.0052(10)
C4 0.0190(12) 0.0147(11) 0.0194(13) -0.0027(9) 0.0011(10) 0.0002(10)
C5 0.0147(11) 0.0134(11) 0.0125(11) 0.0011(9) -0.0005(9) 0.0020(9)
C6 0.0159(11) 0.0130(11) 0.0120(11) 0.0013(9) -0.0014(9) 0.0024(9)
C7 0.0153(11) 0.0133(11) 0.0171(12) -0.0026(9) 0.0024(9) 0.0003(9)
C8 0.0248(13) 0.0177(12) 0.0157(12) 0.0022(10) 0.0013(10) 0.0050(10)
C9 0.0275(14) 0.0188(13) 0.0275(15) -0.0019(11) 0.0013(11) 0.0088(11)
C10 0.0295(14) 0.0211(13) 0.0177(13) -0.0065(10) 0.0050(11) 0.0016(11)
C11 0.0295(14) 0.0262(14) 0.0125(12) -0.0021(10) 0.0036(10) 0.0021(11)
C12 0.0228(13) 0.0163(12) 0.0167(12) 0.0004(10) -0.0001(10) 0.0030(10)
C13 0.0102(11) 0.0126(11) 0.0272(14) 0.0000(10) 0.0006(9) 0.0000(9)
C14 0.0168(12) 0.0190(12) 0.0218(13) 0.0015(10) 0.0045(10) 0.0000(10)
C15 0.0149(12) 0.0193(12) 0.0208(13) 0.0042(10) 0.0031(10) -0.0007(10)
C16 0.0165(11) 0.0129(11) 0.0153(12) -0.0017(9) -0.0011(9) 0.0032(9)
C17 0.0180(12) 0.0156(11) 0.0176(12) 0.0016(10) -0.0012(10) 0.0020(9)
C18 0.0214(13) 0.0142(11) 0.0262(14) 0.0014(10) -0.0064(11) 0.0023(10)
C19 0.0301(15) 0.0197(13) 0.0234(14) -0.0084(11) -0.0073(11) 0.0048(11)
C20 0.0274(14) 0.0289(14) 0.0135(12) -0.0024(10) 0.0012(10) 0.0064(11)
C21 0.0195(13) 0.0199(12) 0.0177(13) 0.0002(10) 0.0032(10) 0.0008(10)
C22 0.0180(12) 0.0113(11) 0.0150(11) 0.0005(9) 0.0037(9) -0.0001(9)
C23 0.0220(13) 0.0190(12) 0.0181(13) -0.0029(10) -0.0023(10) -0.0002(10)
C24 0.0186(12) 0.0207(13) 0.0176(12) 0.0035(10) -0.0055(10) 0.0036(10)
C25 0.0242(13) 0.0110(11) 0.0196(13) 0.0008(9) 0.0045(10) 0.0016(10)
C26 0.0234(13) 0.0211(13) 0.0195(13) -0.0090(10) 0.0032(10) -0.0084(10)
C27 0.0185(12) 0.0251(13) 0.0138(12) 0.0015(10) -0.0025(9) 0.0001(10)

loop_
_atom_type_symbol
_atom_type_description
_atom_type_scat_dispersion_real
_atom_type_scat_dispersion_imag
_atom_type_scat_source
C C 0.0033 0.0016 'International Tables Vol C Tables 4.2.6.8 and 6.1.1.4'
H H 0.0000 0.0000 'International Tables Vol C Tables 4.2.6.8 and 6.1.1.4'
N N 0.0061 0.0033 'International Tables Vol C Tables 4.2.6.8 and 6.1.1.4'
P P 0.1023 0.0942 'International Tables Vol C Tables 4.2.6.8 and 6.1.1.4'
Cl Cl 0.1484 0.1585 'International Tables Vol C Tables 4.2.6.8 and 6.1.1.4'
Co Co 0.3494 0.9721 'International Tables Vol C Tables 4.2.6.8 and 6.1.1.4'

loop_
_exptl_crystal_face_index_h
_exptl_crystal_face_index_k
_exptl_crystal_face_index_l
_exptl_crystal_face_perp_dist
-1.00 0.00 0.00 0.0420
1.00 0.00 0.00 0.0040
0.00 1.00 0.00 0.0510
0.00 -1.00 0.00 0.0640
0.00 0.00 -1.00 0.0190
0.00 0.00 1.00 0.0120

loop_
_geom_angle_atom_site_label_1
_geom_angle_atom_site_label_2
_geom_angle_atom_site_label_3
_geom_angle
Cl1 Co1 P1 95.72(3)
Cl2 Co1 Cl1 106.21(3)
Cl2 Co1 P1 112.03(3)
N1 Co1 Cl1 94.74(6)
N1 Co1 Cl2 122.90(6)
N1 Co1 P1 117.98(6)
N1 Co1 N2 75.03(8)
N2 Co1 Cl1 163.58(6)
N2 Co1 Cl2 90.18(6)
N2 Co1 P1 78.47(5)
C15 P1 Co1 110.69(9)
C16 P1 Co1 112.49(8)
C16 P1 C15 105.71(12)
C22 P1 Co1 119.16(8)
C22 P1 C15 101.16(11)
C22 P1 C16 106.32(11)
C1 N1 Co1 124.53(17)
C1 N1 C5 118.3(2)
C5 N1 Co1 117.12(16)
C6 N2 Co1 115.33(16)
C6 N2 C13 120.2(2)
C13 N2 Co1 124.25(15)
N1 C1 H1 118.6
N1 C1 C2 122.7(2)
C2 C1 H1 118.6
C1 C2 H2 120.6
C3 C2 C1 118.9(2)
C3 C2 H2 120.6
C2 C3 H3 120.5
C2 C3 C4 119.1(2)
C4 C3 H3 120.5
C3 C4 H4 120.5
C5 C4 C3 119.0(2)
C5 C4 H4 120.5
N1 C5 C4 122.0(2)
N1 C5 C6 115.2(2)
C4 C5 C6 122.8(2)
N2 C6 C5 115.8(2)
N2 C6 C7 126.0(2)
C5 C6 C7 118.2(2)
C8 C7 C6 121.9(2)
C8 C7 C12 119.6(2)
C12 C7 C6 118.5(2)
C7 C8 H8 120.1
C9 C8 C7 119.8(2)
C9 C8 H8 120.1
C8 C9 H9 120.1
C10 C9 C8 119.8(2)
C10 C9 H9 120.1
C9 C10 H10 119.4
C11 C10 C9 121.2(2)
C11 C10 H10 119.4
C10 C11 H11 120.2
C10 C11 C12 119.7(2)
C12 C11 H11 120.2
C7 C12 H12 120.0
C11 C12 C7 119.9(2)
C11 C12 H12 120.0
N2 C13 H13A 108.7
N2 C13 H13B 108.7
N2 C13 C14 114.2(2)
H13A C13 H13B 107.6
C14 C13 H13A 108.7
C14 C13 H13B 108.7
C13 C14 H14A 108.4
C13 C14 H14B 108.4
C13 C14 C15 115.3(2)
H14A C14 H14B 107.5
C15 C14 H14A 108.4
C15 C14 H14B 108.4
P1 C15 H15A 108.7
P1 C15 H15B 108.7
C14 C15 P1 114.12(18)
C14 C15 H15A 108.7
C14 C15 H15B 108.7
H15A C15 H15B 107.6
C17 C16 P1 117.76(19)
C21 C16 P1 123.2(2)
C21 C16 C17 118.8(2)
C16 C17 H17 119.6
C16 C17 C18 120.8(2)
C18 C17 H17 119.6
C17 C18 H18 120.3
C19 C18 C17 119.3(3)
C19 C18 H18 120.3
C18 C19 H19 119.8
C18 C19 C20 120.4(3)
C20 C19 H19 119.8
C19 C20 H20 119.8
C21 C20 C19 120.3(3)
C21 C20 H20 119.8
C16 C21 H21 119.8
C20 C21 C16 120.3(2)
C20 C21 H21 119.8
C23 C22 P1 123.59(19)
C23 C22 C27 118.6(2)
C27 C22 P1 117.77(19)
C22 C23 H23 119.7
C24 C23 C22 120.7(2)
C24 C23 H23 119.7
C23 C24 H24 120.0
C23 C24 C25 119.9(2)
C25 C24 H24 120.0
C24 C25 H25 120.4
C26 C25 C24 119.2(2)
C26 C25 H25 120.4
C25 C26 H26 119.7
C27 C26 C25 120.7(2)
C27 C26 H26 119.7
C22 C27 H27 119.6
C26 C27 C22 120.8(2)
C26 C27 H27 119.6

loop_
_geom_bond_atom_site_label_1
_geom_bond_atom_site_label_2
_geom_bond_distance
Co1 Cl1 2.3050(7)
Co1 Cl2 2.2627(7)
Co1 P1 2.4097(7)
Co1 N1 2.092(2)
Co1 N2 2.205(2)
P1 C15 1.840(3)
P1 C16 1.821(3)
P1 C22 1.820(2)
N1 C1 1.338(3)
N1 C5 1.356(3)
N2 C6 1.283(3)
N2 C13 1.476(3)
C1 H1 0.9500
C1 C2 1.387(4)
C2 H2 0.9500
C2 C3 1.379(4)
C3 H3 0.9500
C3 C4 1.391(4)
C4 H4 0.9500
C4 C5 1.385(3)
C5 C6 1.479(3)
C6 C7 1.489(3)
C7 C8 1.391(3)
C7 C12 1.396(4)
C8 H8 0.9500
C8 C9 1.386(4)
C9 H9 0.9500
C9 C10 1.380(4)
C10 H10 0.9500
C10 C11 1.366(4)
C11 H11 0.9500
C11 C12 1.390(4)
C12 H12 0.9500
C13 H13A 0.9900
C13 H13B 0.9900
C13 C14 1.514(4)
C14 H14A 0.9900
C14 H14B 0.9900
C14 C15 1.533(4)
C15 H15A 0.9900
C15 H15B 0.9900
C16 C17 1.397(4)
C16 C21 1.393(4)
C17 H17 0.9500
C17 C18 1.403(4)
C18 H18 0.9500
C18 C19 1.376(4)
C19 H19 0.9500
C19 C20 1.393(4)
C20 H20 0.9500
C20 C21 1.386(4)
C21 H21 0.9500
C22 C23 1.392(4)
C22 C27 1.410(4)
C23 H23 0.9500
C23 C24 1.380(4)
C24 H24 0.9500
C24 C25 1.408(4)
C25 H25 0.9500
C25 C26 1.390(4)
C26 H26 0.9500
C26 C27 1.360(4)
C27 H27 0.9500

loop_
_geom_torsion_atom_site_label_1
_geom_torsion_atom_site_label_2
_geom_torsion_atom_site_label_3
_geom_torsion_atom_site_label_4
_geom_torsion
Co1 P1 C15 C14 -61.3(2)
Co1 P1 C16 C17 -26.3(2)
Co1 P1 C16 C21 149.05(19)
Co1 P1 C22 C23 119.4(2)
Co1 P1 C22 C27 -60.2(2)
Co1 N1 C1 C2 177.9(2)
Co1 N1 C5 C4 179.46(19)
Co1 N1 C5 C6 -4.1(3)
Co1 N2 C6 C5 13.1(3)
Co1 N2 C6 C7 -167.26(19)
Co1 N2 C13 C14 74.4(3)
P1 C16 C17 C18 175.31(19)
P1 C16 C21 C20 -174.9(2)
P1 C22 C23 C24 178.9(2)
P1 C22 C27 C26 -177.5(2)
N1 C1 C2 C3 2.9(4)
N1 C5 C6 N2 -6.4(3)
N1 C5 C6 C7 173.9(2)
N2 C6 C7 C8 -104.9(3)
N2 C6 C7 C12 78.2(3)
N2 C13 C14 C15 -60.3(3)
C1 N1 C5 C4 -1.2(4)
C1 N1 C5 C6 175.2(2)
C1 C2 C3 C4 -1.8(4)
C2 C3 C4 C5 -0.6(4)
C3 C4 C5 N1 2.2(4)
C3 C4 C5 C6 -174.0(2)
C4 C5 C6 N2 170.1(2)
C4 C5 C6 C7 -9.6(3)
C5 N1 C1 C2 -1.3(4)
C5 C6 C7 C8 74.7(3)
C5 C6 C7 C12 -102.2(3)
C6 N2 C13 C14 -99.4(3)
C6 C7 C8 C9 -177.4(2)
C6 C7 C12 C11 177.2(2)
C7 C8 C9 C10 0.8(4)
C8 C7 C12 C11 0.2(4)
C8 C9 C10 C11 -0.7(4)
C9 C10 C11 C12 0.4(4)
C10 C11 C12 C7 -0.2(4)
C12 C7 C8 C9 -0.5(4)
C13 N2 C6 C5 -172.5(2)
C13 N2 C6 C7 7.1(4)
C13 C14 C15 P1 58.8(3)
C15 P1 C16 C17 -147.22(19)
C15 P1 C16 C21 28.1(2)
C15 P1 C22 C23 -119.1(2)
C15 P1 C22 C27 61.3(2)
C16 P1 C15 C14 60.8(2)
C16 P1 C22 C23 -8.9(3)
C16 P1 C22 C27 171.5(2)
C16 C17 C18 C19 -0.5(4)
C17 C16 C21 C20 0.4(4)
C17 C18 C19 C20 1.1(4)
C18 C19 C20 C21 -1.0(4)
C19 C20 C21 C16 0.2(4)
C21 C16 C17 C18 -0.3(4)
C22 P1 C15 C14 171.44(19)
C22 P1 C16 C17 105.8(2)
C22 P1 C16 C21 -78.8(2)
C22 C23 C24 C25 -1.3(4)
C23 C22 C27 C26 2.8(4)
C23 C24 C25 C26 2.7(4)
C24 C25 C26 C27 -1.3(4)
C25 C26 C27 C22 -1.5(4)
C27 C22 C23 C24 -1.4(4)
